data_1572651
loop_
_publ_author_name
'Ko, Sarah L.'
'Dorrell, Jordan A.'
'Morris, Andrew J.'
'Griffith, Kent J.'

_publ_section_title
;
 Metastable layered lithium-rich niobium and tantalum oxides <i>via</i>
 nearly instantaneous cation exchange.
;
_journal_name_full 'Faraday discussions'
_journal_paper_doi 10.1039/d4fd00103f
_journal_year 2024
_chemical_formula_sum 'Na12 Nb4 O16'
_chemical_formula_weight 903.49
_space_group_IT_number 12
_space_group_name_Hall '-C 2y'
_space_group_name_H-M_alt 'C 1 2/m 1'
_symmetry_cell_setting monoclinic
_symmetry_space_group_name_H-M 'C 1 2/m 1'
_audit_update_record
;
2024-06-06 deposited with the CCDC.	2024-08-01 downloaded from the CCDC.
;
_cell_angle_alpha 90
_cell_angle_beta 109.4294(7)
_cell_angle_gamma 90
_cell_formula_units_Z 2
_cell_length_a 11.0923(5)
_cell_length_b 12.97113(12)
_cell_length_c 5.73501(16)
_cell_measurement_temperature 20.0
_cell_volume 778.16(4)
_diffrn_ambient_temperature 20.000
_exptl_crystal_colour white
_exptl_crystal_density_diffrn 3.8560
_exptl_crystal_description powder
_pd_block_id 2024-06-06T13:20|Na3NbO4_20K|phase_1|noname
_pd_phase_name Na3NbO4
_pd_proc_ls_pref_orient_corr 'March-Dollase correction coef. = 1.000 axis = [0, 0, 1]'
_cod_data_source_file d4fd00103f2.cif
_cod_data_source_block Na3NbO4_20K_phase_1
_cod_original_cell_volume 778.161(19)
_cod_original_sg_symbol_H-M 'C 2/m'
_cod_database_code 1572651

loop_
_space_group_symop_id
_space_group_symop_operation_xyz
1 x,y,z
2 -x,y,-z
3 -x,-y,-z
4 x,-y,z
5 1/2+x,1/2+y,z
6 1/2-x,1/2+y,-z
7 1/2-x,1/2-y,-z
8 1/2+x,1/2-y,z

loop_
_atom_site_label
_atom_site_type_symbol
_atom_site_fract_x
_atom_site_fract_y
_atom_site_fract_z
_atom_site_occupancy
_atom_site_adp_type
_atom_site_U_iso_or_equiv
_atom_site_site_symmetry_multiplicity
Nb1 Nb5+ 0.00000 0.13307(10) 0.00000 1.0000 Uiso -0.00007(25) 4
Nb2 Nb5+ 0.26061(12) 0.00000 0.02971(26) 1.0000 Uiso -0.00020(26) 4
Na1 Na1+ 0.00000 0.37530(21) 0.00000 1.0000 Uiso 0.0022(5) 4
Na2 Na1+ 0.25000 0.25000 0.00000 1.0000 Uiso 0.0016(6) 4
Na3 Na1+ 0.24561(19) 0.12653(15) 0.5216(4) 1.0000 Uiso 0.0034(4) 8
Na4 Na1+ 0.00000 0.00000 0.50000 1.0000 Uiso 0.0009(7) 2
Na5 Na1+ 0.00000 0.25943(23) 0.50000 1.0000 Uiso 0.0046(6) 4
Na6 Na1+ 0.00000 0.50000 0.50000 1.0000 Uiso 0.0049(8) 2
O1 O2- 0.11195(18) 0.00000 0.1970(3) 1.0000 Uiso 0.00138(31) 4
O2 O2- 0.10359(11) 0.22831(9) 0.22506(23) 1.0000 Uiso 0.00123(21) 8
O3 O2- 0.15520(17) 0.50000 0.20633(31) 1.0000 Uiso 0.00171(28) 4
O4 O2- 0.12042(12) 0.11160(9) 0.81067(21) 1.0000 Uiso 0.00140(20) 8
O5 O2- 0.14603(11) 0.39210(10) 0.76773(21) 1.0000 Uiso 0.00210(20) 8

loop_
_atom_type_symbol
_atom_type_number_in_cell
_atom_type_scat_Cromer_Mann_a1
_atom_type_scat_Cromer_Mann_a2
_atom_type_scat_Cromer_Mann_a3
_atom_type_scat_Cromer_Mann_a4
_atom_type_scat_Cromer_Mann_b1
_atom_type_scat_Cromer_Mann_b2
_atom_type_scat_Cromer_Mann_b3
_atom_type_scat_Cromer_Mann_b4
_atom_type_scat_Cromer_Mann_c
_atom_type_scat_length_neutron
_atom_type_scat_source
Na+1 24 3.2565 3.9362 1.3998 1.0032 2.6671 6.1153 0.2001 14.039 0.404 0.363 https://subversion.xray.aps.anl.gov/pyGSAS/trunk/atmdata.py
Nb+5 8 17.9163 13.3417 10.799 0.3379 1.1245 0.0288 9.2821 25.7228 -6.3934 0.7054 https://subversion.xray.aps.anl.gov/pyGSAS/trunk/atmdata.py
O-2 32 3.7694 2.5334 1.9158 1.5509 15.0797 6.3043 40.3445 0.3129 0.2279 0.5805 https://subversion.xray.aps.anl.gov/pyGSAS/trunk/atmdata.py

loop_
_geom_angle_atom_site_label_1
_geom_angle_atom_site_label_2
_geom_angle_atom_site_label_3
_geom_angle
_geom_angle_site_symmetry_1
_geom_angle_site_symmetry_2
_geom_angle_site_symmetry_3
_geom_angle_publ_flag
O2 Nb1 O2 97.71(10) 1_555 1_555 2_555 yes
O2 Nb1 O4 95.64(5) 1_555 1_555 1_554 yes
O2 Nb1 O4 94.87(5) 2_555 1_555 1_554 yes
O2 Nb1 O4 94.87(5) 1_555 1_555 2_556 yes
O2 Nb1 O4 95.64(5) 2_555 1_555 2_556 yes
O4 Nb1 O4 164.00(10) 1_554 1_555 2_556 yes
O3 Nb2 O5 98.07(7) 6_545 1_555 6_546 yes
O3 Nb2 O5 98.07(7) 6_545 1_555 7_556 yes
O5 Nb2 O5 95.41(10) 6_546 1_555 7_556 yes
Na1 Na1 Na2 120.37(4) 3_565 1_555 1_555 yes
Na1 Na1 Na2 120.37(4) 3_565 1_555 2_555 yes
Na2 Na1 Na2 119.25(9) 1_555 1_555 2_555 yes
Na1 Na1 Na3 90.42(7) 3_565 1_555 7_556 yes
Na2 Na1 Na3 58.94(4) 1_555 1_555 7_556 yes
Na2 Na1 Na3 120.56(6) 2_555 1_555 7_556 yes
Na1 Na1 Na3 90.42(7) 3_565 1_555 8_454 yes
Na2 Na1 Na3 120.56(6) 1_555 1_555 8_454 yes
Na2 Na1 Na3 58.94(4) 2_555 1_555 8_454 yes
Na3 Na1 Na3 179.15(13) 7_556 1_555 8_454 yes
Na1 Na1 Na5 117.66(7) 3_565 1_555 1_554 yes
Na2 Na1 Na5 60.73(4) 1_555 1_555 1_554 yes
Na2 Na1 Na5 91.11(6) 2_555 1_555 1_554 yes
Na3 Na1 Na5 119.59(6) 7_556 1_555 1_554 yes
Na3 Na1 Na5 59.96(4) 8_454 1_555 1_554 yes
Na1 Na1 Na5 117.66(7) 3_565 1_555 1_555 yes
Na2 Na1 Na5 91.11(6) 1_555 1_555 1_555 yes
Na2 Na1 Na5 60.73(4) 2_555 1_555 1_555 yes
Na3 Na1 Na5 59.96(4) 7_556 1_555 1_555 yes
Na3 Na1 Na5 119.59(6) 8_454 1_555 1_555 yes
Na5 Na1 Na5 124.68(14) 1_554 1_555 1_555 yes
Na1 Na1 O2 143.44(5) 3_565 1_555 1_555 yes
Na2 Na1 O2 48.11(4) 1_555 1_555 1_555 yes
Na2 Na1 O2 81.69(7) 2_555 1_555 1_555 yes
Na3 Na1 O2 53.23(4) 7_556 1_555 1_555 yes
Na3 Na1 O2 125.92(11) 8_454 1_555 1_555 yes
Na5 Na1 O2 88.06(9) 1_554 1_555 1_555 yes
Na5 Na1 O2 44.61(5) 1_555 1_555 1_555 yes
Na1 Na1 O2 143.44(5) 3_565 1_555 2_555 yes
Na2 Na1 O2 81.69(7) 1_555 1_555 2_555 yes
Na2 Na1 O2 48.11(4) 2_555 1_555 2_555 yes
Na3 Na1 O2 125.92(11) 7_556 1_555 2_555 yes
Na3 Na1 O2 53.23(4) 8_454 1_555 2_555 yes
Na5 Na1 O2 44.61(5) 1_554 1_555 2_555 yes
Na5 Na1 O2 88.06(9) 1_555 1_555 2_555 yes
O2 Na1 O2 73.13(10) 1_555 1_555 2_555 yes
Na1 Na1 O3 47.00(6) 3_565 1_555 1_555 yes
Na2 Na1 O3 82.06(3) 1_555 1_555 1_555 yes
Na2 Na1 O3 145.88(5) 2_555 1_555 1_555 yes
Na3 Na1 O3 45.09(5) 7_556 1_555 1_555 yes
Na3 Na1 O3 135.73(11) 8_454 1_555 1_555 yes
Na5 Na1 O3 123.00(5) 1_554 1_555 1_555 yes
Na5 Na1 O3 95.08(5) 1_555 1_555 1_555 yes
O2 Na1 O3 97.86(4) 1_555 1_555 1_555 yes
O2 Na1 O3 163.50(7) 2_555 1_555 1_555 yes
Na1 Na1 O3 47.00(6) 3_565 1_555 2_555 yes
Na2 Na1 O3 145.88(5) 1_555 1_555 2_555 yes
Na2 Na1 O3 82.06(3) 2_555 1_555 2_555 yes
Na3 Na1 O3 135.73(11) 7_556 1_555 2_555 yes
Na3 Na1 O3 45.09(5) 8_454 1_555 2_555 yes
Na5 Na1 O3 95.08(5) 1_554 1_555 2_555 yes
Na5 Na1 O3 123.00(5) 1_555 1_555 2_555 yes
O2 Na1 O3 163.50(7) 1_555 1_555 2_555 yes
O2 Na1 O3 97.86(4) 2_555 1_555 2_555 yes
O3 Na1 O3 94.00(12) 1_555 1_555 2_555 yes
Na1 Na2 Na1 180 1_555 1_555 7_555 yes
Na1 Na2 Na3 119.45(4) 1_555 1_555 1_554 yes
Na1 Na2 Na3 60.55(4) 7_555 1_555 1_554 yes
Na1 Na2 Na3 60.55(4) 1_555 1_555 7_556 yes
Na1 Na2 Na3 119.45(4) 7_555 1_555 7_556 yes
Na3 Na2 Na3 180 1_554 1_555 7_556 yes
Na1 Na2 O4 89.49(5) 1_555 1_555 1_554 yes
Na1 Na2 O4 90.51(5) 7_555 1_555 1_554 yes
Na3 Na2 O4 51.44(5) 1_554 1_555 1_554 yes
Na3 Na2 O4 128.56(5) 7_556 1_555 1_554 yes
Na1 Na2 O4 90.51(5) 1_555 1_555 7_556 yes
Na1 Na2 O4 89.49(5) 7_555 1_555 7_556 yes
Na3 Na2 O4 128.56(5) 1_554 1_555 7_556 yes
Na3 Na2 O4 51.44(5) 7_556 1_555 7_556 yes
O4 Na2 O4 180 1_554 1_555 7_556 yes
Na1 Na2 O5 48.71(4) 1_555 1_555 1_554 yes
Na1 Na2 O5 131.29(4) 7_555 1_555 1_554 yes
Na3 Na2 O5 92.44(5) 1_554 1_555 1_554 yes
Na3 Na2 O5 87.56(5) 7_556 1_555 1_554 yes
O4 Na2 O5 103.34(4) 1_554 1_555 1_554 yes
O4 Na2 O5 76.66(4) 7_556 1_555 1_554 yes
Na1 Na2 O5 131.29(4) 1_555 1_555 7_556 yes
Na1 Na2 O5 48.71(4) 7_555 1_555 7_556 yes
Na3 Na2 O5 87.56(5) 1_554 1_555 7_556 yes
Na3 Na2 O5 92.44(5) 7_556 1_555 7_556 yes
O4 Na2 O5 76.66(4) 1_554 1_555 7_556 yes
O4 Na2 O5 103.34(4) 7_556 1_555 7_556 yes
O5 Na2 O5 180 1_554 1_555 7_556 yes
Na1 Na3 Na2 60.51(5) 7_556 1_555 1_556 yes
Na1 Na3 Na3 91.87(10) 7_556 1_555 7_556 yes
Na2 Na3 Na3 64.56(7) 1_556 1_555 7_556 yes
Na1 Na3 Na4 122.15(7) 7_556 1_555 1_555 yes
Na2 Na3 Na4 93.52(6) 1_556 1_555 1_555 yes
Na3 Na3 Na4 124.35(10) 7_556 1_555 1_555 yes
Na1 Na3 Na5 122.18(9) 7_556 1_555 1_555 yes
Na2 Na3 Na5 61.76(5) 1_556 1_555 1_555 yes
Na3 Na3 Na5 60.43(8) 7_556 1_555 1_555 yes
Na4 Na3 Na5 64.12(6) 1_555 1_555 1_555 yes
Na1 Na3 Na5 60.36(5) 7_556 1_555 7_556 yes
Na2 Na3 Na5 92.28(6) 1_556 1_555 7_556 yes
Na3 Na3 Na5 59.40(8) 7_556 1_555 7_556 yes
Na4 Na3 Na5 174.11(8) 1_555 1_555 7_556 yes
Na5 Na3 Na5 119.83(6) 1_555 1_555 7_556 yes
Na1 Na3 O2 145.34(11) 7_556 1_555 1_555 yes
Na2 Na3 O2 99.16(8) 1_556 1_555 1_555 yes
Na3 Na3 O2 53.48(7) 7_556 1_555 1_555 yes
Na4 Na3 O2 84.24(7) 1_555 1_555 1_555 yes
Na5 Na3 O2 45.43(5) 1_555 1_555 1_555 yes
Na5 Na3 O2 95.79(8) 7_556 1_555 1_555 yes
Na1 Na3 O3 47.46(7) 7_556 1_555 6_546 yes
Na2 Na3 O3 84.61(7) 1_556 1_555 6_546 yes
Na3 Na3 O3 138.55(12) 7_556 1_555 6_546 yes
Na4 Na3 O3 82.29(7) 1_555 1_555 6_546 yes
Na5 Na3 O3 128.82(9) 1_555 1_555 6_546 yes
Na5 Na3 O3 97.31(8) 7_556 1_555 6_546 yes
O2 Na3 O3 166.22(11) 1_555 1_555 6_546 yes
Na1 Na3 O5 95.25(7) 7_556 1_555 7_556 yes
Na2 Na3 O5 142.77(9) 1_556 1_555 7_556 yes
Na3 Na3 O5 90.71(9) 7_556 1_555 7_556 yes
Na4 Na3 O5 123.70(9) 1_555 1_555 7_556 yes
Na5 Na3 O5 130.93(8) 1_555 1_555 7_556 yes
Na5 Na3 O5 50.50(5) 7_556 1_555 7_556 yes
O2 Na3 O5 85.59(8) 1_555 1_555 7_556 yes
O3 Na3 O5 99.47(9) 6_546 1_555 7_556 yes
Na3 Na4 Na3 117.14(7) 1_555 1_555 2_556 yes
Na3 Na4 Na3 180 1_555 1_555 3_556 yes
Na3 Na4 Na3 62.86(7) 2_556 1_555 3_556 yes
Na3 Na4 Na3 62.86(7) 1_555 1_555 4_555 yes
Na3 Na4 Na3 180 2_556 1_555 4_555 yes
Na3 Na4 Na3 117.14(7) 3_556 1_555 4_555 yes
Na3 Na4 O4 51.67(5) 1_555 1_555 1_555 yes
Na3 Na4 O4 88.55(5) 2_556 1_555 1_555 yes
Na3 Na4 O4 128.33(5) 3_556 1_555 1_555 yes
Na3 Na4 O4 91.45(5) 4_555 1_555 1_555 yes
Na3 Na4 O4 88.55(5) 1_555 1_555 2_556 yes
Na3 Na4 O4 51.67(5) 2_556 1_555 2_556 yes
Na3 Na4 O4 91.45(5) 3_556 1_555 2_556 yes
Na3 Na4 O4 128.33(5) 4_555 1_555 2_556 yes
O4 Na4 O4 103.53(6) 1_555 1_555 2_556 yes
Na3 Na4 O4 128.33(5) 1_555 1_555 3_556 yes
Na3 Na4 O4 91.45(5) 2_556 1_555 3_556 yes
Na3 Na4 O4 51.67(5) 3_556 1_555 3_556 yes
Na3 Na4 O4 88.55(5) 4_555 1_555 3_556 yes
O4 Na4 O4 180 1_555 1_555 3_556 yes
O4 Na4 O4 76.47(6) 2_556 1_555 3_556 yes
Na3 Na4 O4 91.45(5) 1_555 1_555 4_555 yes
Na3 Na4 O4 128.33(5) 2_556 1_555 4_555 yes
Na3 Na4 O4 88.55(5) 3_556 1_555 4_555 yes
Na3 Na4 O4 51.67(5) 4_555 1_555 4_555 yes
O4 Na4 O4 76.47(6) 1_555 1_555 4_555 yes
O4 Na4 O4 180 2_556 1_555 4_555 yes
O4 Na4 O4 103.53(6) 3_556 1_555 4_555 yes
Na1 Na5 Na1 124.68(14) 1_555 1_555 1_556 yes
Na1 Na5 Na3 91.92(4) 1_555 1_555 1_555 yes
Na1 Na5 Na3 117.90(4) 1_556 1_555 1_555 yes
Na1 Na5 Na3 117.90(4) 1_555 1_555 2_556 yes
Na1 Na5 Na3 91.92(4) 1_556 1_555 2_556 yes
Na3 Na5 Na3 114.61(11) 1_555 1_555 2_556 yes
Na1 Na5 Na3 59.68(5) 1_555 1_555 7_556 yes
Na1 Na5 Na3 94.52(7) 1_556 1_555 7_556 yes
Na3 Na5 Na3 60.17(6) 1_555 1_555 7_556 yes
Na3 Na5 Na3 173.18(8) 2_556 1_555 7_556 yes
Na1 Na5 Na3 94.52(7) 1_555 1_555 8_455 yes
Na1 Na5 Na3 59.68(5) 1_556 1_555 8_455 yes
Na3 Na5 Na3 173.18(8) 1_555 1_555 8_455 yes
Na3 Na5 Na3 60.17(6) 2_556 1_555 8_455 yes
Na3 Na5 Na3 125.39(11) 7_556 1_555 8_455 yes
Na1 Na5 Na6 62.34(7) 1_555 1_555 1_555 yes
Na1 Na5 Na6 62.34(7) 1_556 1_555 1_555 yes
Na3 Na5 Na6 122.69(6) 1_555 1_555 1_555 yes
Na3 Na5 Na6 122.69(6) 2_556 1_555 1_555 yes
Na3 Na5 Na6 62.69(6) 7_556 1_555 1_555 yes
Na3 Na5 Na6 62.69(6) 8_455 1_555 1_555 yes
Na1 Na5 O2 47.13(4) 1_555 1_555 1_555 yes
Na1 Na5 O2 147.68(8) 1_556 1_555 1_555 yes
Na3 Na5 O2 46.33(6) 1_555 1_555 1_555 yes
Na3 Na5 O2 119.92(9) 2_556 1_555 1_555 yes
Na3 Na5 O2 53.46(6) 7_556 1_555 1_555 yes
Na3 Na5 O2 139.31(6) 8_455 1_555 1_555 yes
Na6 Na5 O2 100.22(8) 1_555 1_555 1_555 yes
Na1 Na5 O2 147.68(8) 1_555 1_555 2_556 yes
Na1 Na5 O2 47.13(4) 1_556 1_555 2_556 yes
Na3 Na5 O2 119.92(9) 1_555 1_555 2_556 yes
Na3 Na5 O2 46.33(6) 2_556 1_555 2_556 yes
Na3 Na5 O2 139.31(6) 7_556 1_555 2_556 yes
Na3 Na5 O2 53.46(6) 8_455 1_555 2_556 yes
Na6 Na5 O2 100.22(8) 1_555 1_555 2_556 yes
O2 Na5 O2 159.56(16) 1_555 1_555 2_556 yes
Na5 Na6 Na5 180 1_555 1_555 3_566 yes
Na5 Na6 O5 52.499(31) 1_555 1_555 1_555 yes
Na5 Na6 O5 127.501(31) 3_566 1_555 1_555 yes
Na5 Na6 O5 52.499(31) 1_555 1_555 2_556 yes
Na5 Na6 O5 127.501(31) 3_566 1_555 2_556 yes
O5 Na6 O5 105.00(6) 1_555 1_555 2_556 yes
Na5 Na6 O5 127.501(31) 1_555 1_555 3_566 yes
Na5 Na6 O5 52.499(31) 3_566 1_555 3_566 yes
O5 Na6 O5 180 1_555 1_555 3_566 yes
O5 Na6 O5 75.00(6) 2_556 1_555 3_566 yes
Na5 Na6 O5 127.501(31) 1_555 1_555 4_565 yes
Na5 Na6 O5 52.499(31) 3_566 1_555 4_565 yes
O5 Na6 O5 75.00(6) 1_555 1_555 4_565 yes
O5 Na6 O5 180 2_556 1_555 4_565 yes
O5 Na6 O5 105.00(6) 3_566 1_555 4_565 yes
Nb1 O2 Na1 94.58(7) 1_555 1_555 1_555 yes
Nb1 O2 Na3 103.98(9) 1_555 1_555 1_555 yes
Na1 O2 Na3 161.39(10) 1_555 1_555 1_555 yes
Nb1 O2 Na5 104.98(7) 1_555 1_555 1_555 yes
Na1 O2 Na5 88.26(7) 1_555 1_555 1_555 yes
Na3 O2 Na5 88.23(8) 1_555 1_555 1_555 yes
Nb2 O3 Na1 95.31(6) 6_555 1_555 1_555 yes
Nb2 O3 Na1 95.31(6) 6_555 1_555 3_565 yes
Na1 O3 Na1 86.00(12) 1_555 1_555 3_565 yes
Nb2 O3 Na3 104.49(9) 6_555 1_555 6_556 yes
Na1 O3 Na3 159.63(10) 1_555 1_555 6_556 yes
Na1 O3 Na3 87.45(7) 3_565 1_555 6_556 yes
Nb2 O3 Na3 104.49(9) 6_555 1_555 7_556 yes
Na1 O3 Na3 87.45(7) 1_555 1_555 7_556 yes
Na1 O3 Na3 159.63(10) 3_565 1_555 7_556 yes
Na3 O3 Na3 92.10(13) 6_556 1_555 7_556 yes
Nb1 O4 Na2 93.41(5) 1_556 1_555 1_556 yes
Nb1 O4 Na4 100.62(6) 1_556 1_555 1_555 yes
Na2 O4 Na4 159.92(6) 1_556 1_555 1_555 yes
Nb2 O5 Na2 99.65(6) 6_556 1_555 1_556 yes
Nb2 O5 Na3 101.80(9) 6_556 1_555 7_556 yes
Na2 O5 Na3 92.85(6) 1_556 1_555 7_556 yes
Nb2 O5 Na6 94.58(6) 6_556 1_555 1_555 yes
Na2 O5 Na6 164.51(6) 1_556 1_555 1_555 yes
Na3 O5 Na6 90.19(6) 7_556 1_555 1_555 yes

loop_
_geom_bond_atom_site_label_1
_geom_bond_atom_site_label_2
_geom_bond_distance
_geom_bond_site_symmetry_1
_geom_bond_site_symmetry_2
_geom_bond_publ_flag
Nb1 Na1 3.1420(31) 1_555 1_555 yes
Nb1 Na2 3.1608(6) 1_555 1_555 yes
Nb1 Na2 3.1608(6) 1_555 2_555 yes
Nb1 O1 2.2056(15) 1_555 1_555 yes
Nb1 O1 2.2056(15) 1_555 2_555 yes
Nb1 O2 1.8777(16) 1_555 1_555 yes
Nb1 O2 1.8777(16) 1_555 2_555 yes
Nb1 O4 2.0014(12) 1_555 1_554 yes
Nb1 O4 2.0014(12) 1_555 2_556 yes
Nb2 Na1 3.1618(18) 1_555 5_545 yes
Nb2 Na1 3.1618(18) 1_555 7_555 yes
Nb2 Na6 3.0920(14) 1_555 5_545 yes
Nb2 O1 2.1663(22) 1_555 1_555 yes
Nb2 O3 1.8829(20) 1_555 6_545 yes
Nb2 O4 2.1890(15) 1_555 1_554 yes
Nb2 O4 2.1890(15) 1_555 4_554 yes
Nb2 O5 1.8922(16) 1_555 6_546 yes
Nb2 O5 1.8922(16) 1_555 7_556 yes
Na1 Nb1 3.1420(31) 1_555 1_555 yes
Na1 Nb2 3.1618(18) 1_555 5_455 yes
Na1 Nb2 3.1618(18) 1_555 6_555 yes
Na1 Na1 3.235(6) 1_555 3_565 yes
Na1 Na2 3.2143(14) 1_555 1_555 yes
Na1 Na2 3.2143(14) 1_555 2_555 yes
Na1 Na3 3.2156(20) 1_555 7_556 yes
Na1 Na3 3.2156(20) 1_555 8_454 yes
Na1 Na5 3.2375(20) 1_555 1_554 yes
Na1 Na5 3.2375(20) 1_555 1_555 yes
Na1 Na6 3.2923(14) 1_555 1_554 yes
Na1 Na6 3.2923(14) 1_555 1_555 yes
Na1 O2 2.3737(24) 1_555 1_555 yes
Na1 O2 2.3737(24) 1_555 2_555 yes
Na1 O3 2.3717(23) 1_555 1_555 yes
Na1 O3 2.3717(23) 1_555 2_555 yes
Na1 O5 2.4251(12) 1_555 1_554 yes
Na1 O5 2.4251(12) 1_555 2_556 yes
Na2 Nb1 3.1608(6) 1_555 1_555 yes
Na2 Nb1 3.1608(6) 1_555 7_555 yes
Na2 Na1 3.2143(14) 1_555 1_555 yes
Na2 Na1 3.2143(14) 1_555 7_555 yes
Na2 Na3 3.1633(23) 1_555 1_554 yes
Na2 Na3 3.4076(20) 1_555 1_555 yes
Na2 Na3 3.4076(20) 1_555 7_555 yes
Na2 Na3 3.1633(23) 1_555 7_556 yes
Na2 Na5 3.26148(11) 1_555 1_554 yes
Na2 Na5 3.26148(11) 1_555 7_556 yes
Na2 O2 2.4036(12) 1_555 1_555 yes
Na2 O2 2.4036(12) 1_555 7_555 yes
Na2 O4 2.3301(12) 1_555 1_554 yes
Na2 O4 2.3301(12) 1_555 7_556 yes
Na2 O5 2.3409(13) 1_555 1_554 yes
Na2 O5 2.3409(13) 1_555 7_556 yes
Na3 Na1 3.2156(20) 1_555 7_556 yes
Na3 Na2 3.4076(20) 1_555 1_555 yes
Na3 Na2 3.1633(23) 1_555 1_556 yes
Na3 Na3 3.283(4) 1_555 4_555 yes
Na3 Na3 3.217(4) 1_555 7_556 yes
Na3 Na4 3.1476(19) 1_555 1_555 yes
Na3 Na5 3.1914(27) 1_555 1_555 yes
Na3 Na5 3.2246(24) 1_555 7_556 yes
Na3 Na6 3.3021(21) 1_555 5_545 yes
Na3 O1 2.5535(23) 1_555 1_555 yes
Na3 O2 2.3096(23) 1_555 1_555 yes
Na3 O2 2.6148(22) 1_555 7_556 yes
Na3 O3 2.2797(23) 1_555 6_546 yes
Na3 O4 2.4993(26) 1_555 1_555 yes
Na3 O5 2.3628(23) 1_555 7_556 yes
Na4 Na3 3.1476(19) 1_555 1_555 yes
Na4 Na3 3.1476(19) 1_555 2_556 yes
Na4 Na3 3.1476(19) 1_555 3_556 yes
Na4 Na3 3.1476(19) 1_555 4_555 yes
Na4 Na5 3.3651(29) 1_555 1_555 yes
Na4 Na5 3.3651(29) 1_555 3_556 yes
Na4 O1 2.4488(18) 1_555 1_555 yes
Na4 O1 2.4488(18) 1_555 2_556 yes
Na4 O4 2.3390(11) 1_555 1_555 yes
Na4 O4 2.3390(11) 1_555 2_556 yes
Na4 O4 2.3390(11) 1_555 3_556 yes
Na4 O4 2.3390(11) 1_555 4_555 yes
Na5 Na1 3.2375(20) 1_555 1_555 yes
Na5 Na1 3.2375(20) 1_555 1_556 yes
Na5 Na2 3.26148(11) 1_555 1_556 yes
Na5 Na2 3.26148(11) 1_555 2_555 yes
Na5 Na3 3.1914(27) 1_555 1_555 yes
Na5 Na3 3.1914(27) 1_555 2_556 yes
Na5 Na3 3.2246(24) 1_555 7_556 yes
Na5 Na3 3.2246(24) 1_555 8_455 yes
Na5 Na4 3.3651(29) 1_555 1_555 yes
Na5 Na6 3.1205(29) 1_555 1_555 yes
Na5 O2 2.2748(13) 1_555 1_555 yes
Na5 O2 2.2748(13) 1_555 2_556 yes
Na5 O4 2.6556(24) 1_555 1_555 yes
Na5 O4 2.6556(24) 1_555 2_556 yes
Na5 O5 2.5076(23) 1_555 1_555 yes
Na5 O5 2.5076(23) 1_555 2_556 yes
Na6 Nb2 3.0920(14) 1_555 5_455 yes
Na6 Nb2 3.0920(14) 1_555 6_556 yes
Na6 Na1 3.2923(14) 1_555 1_555 yes
Na6 Na1 3.2923(14) 1_555 1_556 yes
Na6 Na1 3.2923(14) 1_555 3_565 yes
Na6 Na1 3.2923(14) 1_555 3_566 yes
Na6 Na3 3.3021(21) 1_555 5_455 yes
Na6 Na3 3.3021(21) 1_555 6_556 yes
Na6 Na3 3.3021(21) 1_555 7_556 yes
Na6 Na3 3.3021(21) 1_555 8_455 yes
Na6 Na5 3.1205(29) 1_555 1_555 yes
Na6 Na5 3.1205(29) 1_555 3_566 yes
Na6 O5 2.2990(13) 1_555 1_555 yes
Na6 O5 2.2990(13) 1_555 2_556 yes
Na6 O5 2.2990(13) 1_555 3_566 yes
Na6 O5 2.2990(13) 1_555 4_565 yes
O1 Nb1 2.2056(15) 1_555 1_555 yes
O1 Nb1 2.2056(15) 1_555 3_555 yes
O1 Nb2 2.1663(22) 1_555 1_555 yes
O1 Na3 2.5535(23) 1_555 1_555 yes
O1 Na3 2.5535(23) 1_555 4_555 yes
O1 Na4 2.4488(18) 1_555 1_555 yes
O2 Nb1 1.8777(16) 1_555 1_555 yes
O2 Na1 2.3737(24) 1_555 1_555 yes
O2 Na2 2.4036(12) 1_555 1_555 yes
O2 Na3 2.3096(23) 1_555 1_555 yes
O2 Na3 2.6148(22) 1_555 7_556 yes
O2 Na5 2.2748(13) 1_555 1_555 yes
O3 Nb2 1.8829(20) 1_555 6_555 yes
O3 Na1 2.3717(23) 1_555 1_555 yes
O3 Na1 2.3717(23) 1_555 3_565 yes
O3 Na3 2.2797(23) 1_555 6_556 yes
O3 Na3 2.2797(23) 1_555 7_556 yes
O4 Nb1 2.0014(12) 1_555 1_556 yes
O4 Nb2 2.1890(15) 1_555 1_556 yes
O4 Na2 2.3301(12) 1_555 1_556 yes
O4 Na3 2.4993(26) 1_555 1_555 yes
O4 Na4 2.3390(11) 1_555 1_555 yes
O4 Na5 2.6556(24) 1_555 1_555 yes
O5 Nb2 1.8922(16) 1_555 6_556 yes
O5 Na1 2.4251(12) 1_555 1_556 yes
O5 Na2 2.3409(13) 1_555 1_556 yes
O5 Na3 2.3628(23) 1_555 7_556 yes
O5 Na5 2.5076(23) 1_555 1_555 yes
O5 Na6 2.2990(13) 1_555 1_555 yes
